data_4077418
loop_
_publ_author_name
'Damrau, Hans-Robert H.'
'Royo, Eva'
'Obert, Stephan'
'Schaper, Frank'
'Weeber, Armin'
'Brintzinger, Hans-Herbert'

_publ_section_title
;
 Racemo-Selective Synthesis ofansa-Zirconocene Derivates from Zirconium
 Biphenolate Complexes
;
_journal_issue 25
_journal_name_full Organometallics
_journal_page_first 5258
_journal_paper_doi 10.1021/om010605j
_journal_volume 20
_journal_year 2001
_chemical_formula_moiety 'C30 H44 Cl2 O4 Zr'
_chemical_formula_sum 'C30 H44 Cl2 O4 Zr'
_chemical_formula_weight 630.77
_chemical_name_systematic
;
 ?
;
_space_group_IT_number 114
_symmetry_cell_setting tetragonal
_symmetry_space_group_name_Hall 'P -4 2n'
_symmetry_space_group_name_H-M 'P -4 21 c'
_atom_sites_solution_hydrogens geom
_atom_sites_solution_primary direct
_atom_sites_solution_secondary difmap
_audit_creation_method SHELXL
_cell_angle_alpha 90.00
_cell_angle_beta 90.00
_cell_angle_gamma 90.00
_cell_formula_units_Z 8
_cell_length_a 22.882(11)
_cell_length_b 22.882(11)
_cell_length_c 12.761(7)
_cell_measurement_reflns_used 21
_cell_measurement_temperature 235
_cell_measurement_theta_max 9.41
_cell_measurement_theta_min 2.53
_cell_volume 6681(6)
_computing_cell_refinement 'Siemens XSCANS'
_computing_data_collection 'Siemens XSCANS'
_computing_data_reduction 'Siemens SHELXTL'
_computing_molecular_graphics 'Siemens SHELXTL'
_computing_publication_material 'Siemens SHELXTL'
_computing_structure_refinement 'SHELXL-93 (Sheldrick, 1993)'
_computing_structure_solution 'SHELXS-86 (Sheldrick, 1990)'
_diffrn_ambient_temperature 235
_diffrn_measurement_device 'Siemens P4'
_diffrn_measurement_method '\w-2\q scans'
_diffrn_radiation_monochromator graphite
_diffrn_radiation_source 'fine-focus sealed tube'
_diffrn_radiation_type MoK\a
_diffrn_radiation_wavelength 0.71073
_diffrn_reflns_av_R_equivalents 0.0790
_diffrn_reflns_av_sigmaI/netI 0.1019
_diffrn_reflns_limit_h_max 24
_diffrn_reflns_limit_h_min -24
_diffrn_reflns_limit_k_max 24
_diffrn_reflns_limit_k_min -24
_diffrn_reflns_limit_l_max 13
_diffrn_reflns_limit_l_min -13
_diffrn_reflns_number 9444
_diffrn_reflns_theta_max 22.50
_diffrn_reflns_theta_min 1.78
_diffrn_standards_decay_% 12.72
_diffrn_standards_interval_count 97
_diffrn_standards_number 3
_exptl_absorpt_coefficient_mu 0.518
_exptl_absorpt_correction_type none
_exptl_crystal_colour needle
_exptl_crystal_density_diffrn 1.254
_exptl_crystal_description colorless
_exptl_crystal_F_000 2640
_exptl_crystal_size_max 0.2
_exptl_crystal_size_mid 0.05
_exptl_crystal_size_min 0.05
_refine_diff_density_max 0.755
_refine_diff_density_min -0.310
_refine_diff_density_rms 0.090
_refine_ls_abs_structure_details 'Flack H D (1983), Acta Cryst. A39, 876-881'
_refine_ls_abs_structure_Flack 0.00(10)
_refine_ls_extinction_method none
_refine_ls_goodness_of_fit_all 1.054
_refine_ls_goodness_of_fit_obs 1.105
_refine_ls_hydrogen_treatment constr
_refine_ls_matrix_type full
_refine_ls_number_parameters 334
_refine_ls_number_reflns 4292
_refine_ls_number_restraints 0
_refine_ls_restrained_S_all 1.213
_refine_ls_restrained_S_obs 1.105
_refine_ls_R_factor_all 0.0943
_refine_ls_R_factor_obs 0.0591
_refine_ls_shift/esd_max 0.000
_refine_ls_shift/esd_mean 0.000
_refine_ls_structure_factor_coef Fsqd
_refine_ls_weighting_details 'w=1/[\s^2^(Fo^2^)+(0.0758P)^2^+0.0000P] where P=(Fo^2^+2Fc^2^)/3'
_refine_ls_weighting_scheme calc
_refine_ls_wR_factor_all 0.1747
_refine_ls_wR_factor_obs 0.1354
_reflns_number_observed 3162
_reflns_number_total 4300
_reflns_observed_criterion >2sigma(I)
_cod_data_source_file om010605j.cif
_cod_data_source_block 1b
_cod_depositor_comments
;
The following automatic conversions were performed:

'_symmetry_cell_setting' value 'Tetragonal' changed to 'tetragonal'
according to /home/saulius/struct/CIF-dictionaries/cif_core.dic
dictionary named 'cif_core.dic' version 2.4.2 from 2011-04-26.

Automatic conversion script
Id: cif_fix_values 1715 2011-07-08 13:25:40Z adriana 

The following automatic conversions were performed:

'_refine_ls_weighting_scheme' value 'calc
w=1/[\s^2^(Fo^2^)+(0.0758P)^2^+0.0000P] where P=(Fo^2^+2Fc^2^)/3' was
changed to 'calc'. New tag '_refine_ls_weighting_details' was
created. The value of the new tag was set to
'w=1/[\s^2^(Fo^2^)+(0.0758P)^2^+0.0000P] where P=(Fo^2^+2Fc^2^)/3'.

Automatic conversion script
Id: cif_fix_values 3143 2015-03-26 13:38:13Z robertas 
;
_cod_original_cell_volume 6681.5(58)
_cod_original_sg_symbol_H-M P-42(1)c
_cod_database_code 4077418

loop_
_symmetry_equiv_pos_as_xyz
'x, y, z'
'-x, -y, z'
'y, -x, -z'
'-y, x, -z'
'-x+1/2, y+1/2, -z+1/2'
'x+1/2, -y+1/2, -z+1/2'
'-y+1/2, -x+1/2, z+1/2'
'y+1/2, x+1/2, z+1/2'

loop_
_atom_site_aniso_label
_atom_site_aniso_U_11
_atom_site_aniso_U_22
_atom_site_aniso_U_33
_atom_site_aniso_U_23
_atom_site_aniso_U_13
_atom_site_aniso_U_12
Zr1 0.0248(5) 0.0425(6) 0.0250(4) 0.0009(5) -0.0014(5) -0.0019(4)
Cl1 0.0339(14) 0.064(2) 0.045(2) 0.0021(15) -0.0082(13) -0.0088(13)
Cl2 0.053(2) 0.068(2) 0.054(2) -0.011(2) -0.0183(14) -0.008(2)
O1 0.031(4) 0.033(4) 0.032(4) 0.004(3) 0.004(3) 0.002(3)
O2 0.030(4) 0.036(4) 0.024(3) 0.002(3) 0.005(3) 0.002(3)
C1 0.032(5) 0.021(5) 0.024(5) 0.002(4) 0.001(5) 0.007(5)
C2 0.034(5) 0.020(5) 0.027(5) 0.008(4) 0.002(4) -0.001(4)
C3 0.032(5) 0.041(6) 0.037(6) 0.013(5) 0.001(5) 0.009(5)
C4 0.038(6) 0.065(8) 0.022(5) 0.006(5) -0.002(5) -0.014(6)
C5 0.027(5) 0.049(6) 0.038(7) 0.010(5) -0.004(5) 0.009(5)
C6 0.031(6) 0.046(6) 0.032(6) 0.001(5) -0.001(5) -0.011(5)
C7 0.022(5) 0.035(6) 0.029(5) -0.009(5) 0.001(4) -0.010(4)
C8 0.028(5) 0.025(5) 0.026(5) 0.001(5) -0.003(4) 0.003(5)
C9 0.033(6) 0.036(6) 0.023(5) 0.005(4) 0.003(5) 0.003(4)
C10 0.030(5) 0.033(6) 0.033(6) -0.002(5) 0.005(5) 0.003(5)
C11 0.027(6) 0.036(6) 0.043(6) -0.003(5) -0.004(5) -0.001(4)
C12 0.036(7) 0.028(6) 0.041(6) -0.003(5) -0.008(5) 0.004(5)
C13 0.039(6) 0.036(6) 0.048(7) -0.001(5) 0.007(5) 0.004(5)
C14 0.067(8) 0.052(8) 0.069(8) -0.008(6) 0.009(7) 0.013(6)
C15 0.040(6) 0.047(7) 0.062(7) 0.009(6) 0.016(6) 0.008(5)
C16 0.059(8) 0.062(8) 0.069(8) 0.014(7) -0.014(7) 0.027(6)
C17 0.047(7) 0.061(7) 0.027(6) 0.008(5) -0.006(5) 0.005(5)
C18 0.034(6) 0.035(6) 0.058(7) 0.015(5) -0.002(5) 0.001(5)
C19 0.060(7) 0.026(6) 0.095(9) 0.015(7) -0.022(7) -0.013(6)
C20 0.033(6) 0.074(8) 0.051(7) 0.011(6) 0.005(6) 0.017(6)
C21 0.051(7) 0.052(8) 0.078(9) 0.019(7) -0.004(6) 0.021(6)
C22 0.030(5) 0.046(6) 0.049(6) 0.002(6) 0.007(5) 0.004(5)
O3 0.045(4) 0.052(4) 0.031(4) 0.009(3) 0.000(3) -0.008(4)
C23 0.099(11) 0.083(10) 0.059(9) 0.025(8) -0.016(8) -0.028(9)
C24 0.181(16) 0.068(9) 0.077(10) 0.043(10) -0.030(13) -0.022(10)
C25 0.244(23) 0.061(10) 0.058(10) 0.052(9) -0.015(13) 0.014(12)
C26 0.057(8) 0.094(10) 0.025(6) 0.008(6) -0.004(6) -0.004(7)
O4 0.058(5) 0.082(6) 0.040(4) -0.004(4) 0.012(4) 0.025(5)
C27 0.090(10) 0.085(10) 0.075(9) -0.032(9) 0.016(9) 0.016(8)
C28 0.150(15) 0.104(12) 0.070(11) 0.016(9) 0.047(10) 0.070(12)
C29 0.080(10) 0.141(15) 0.055(8) 0.010(10) 0.018(8) 0.016(10)
C30 0.049(7) 0.127(12) 0.056(8) -0.007(8) 0.016(7) 0.036(7)

loop_
_atom_site_label
_atom_site_type_symbol
_atom_site_fract_x
_atom_site_fract_y
_atom_site_fract_z
_atom_site_U_iso_or_equiv
_atom_site_thermal_displace_type
_atom_site_occupancy
_atom_site_calc_flag
_atom_site_refinement_flags
Zr1 Zr -0.06879(4) -0.27027(4) -0.08093(7) 0.0308(3) Uani 1 d .
Cl1 Cl -0.15779(10) -0.30975(12) -0.1628(2) 0.0479(7) Uani 1 d .
Cl2 Cl 0.00445(12) -0.23118(14) 0.0381(2) 0.0582(8) Uani 1 d .
O1 O -0.0642(3) -0.2070(3) -0.1803(5) 0.032(2) Uani 1 d .
O2 O -0.0154(2) -0.3180(3) -0.1645(4) 0.0300(15) Uani 1 d .
C1 C -0.0672(4) -0.2038(4) -0.2878(6) 0.026(2) Uani 1 d .
C2 C -0.0285(4) -0.2369(4) -0.3462(6) 0.027(2) Uani 1 d .
C3 C -0.0368(4) -0.2388(4) -0.4523(7) 0.037(2) Uani 1 d .
H3A H -0.0130(4) -0.2630(4) -0.4924(7) 0.044 Uiso 1 calc R
C4 C -0.0791(5) -0.2058(5) -0.5017(7) 0.042(3) Uani 1 d .
C5 C -0.1133(4) -0.1691(4) -0.4414(7) 0.038(3) Uani 1 d .
H5A H -0.1408(4) -0.1455(4) -0.4746(7) 0.046 Uiso 1 calc R
C6 C -0.1082(4) -0.1661(4) -0.3339(8) 0.036(2) Uani 1 d .
C7 C 0.0317(4) -0.3075(4) -0.2273(7) 0.029(2) Uani 1 d .
C8 C 0.0264(4) -0.2658(4) -0.3075(6) 0.026(2) Uani 1 d .
C9 C 0.0764(4) -0.2529(4) -0.3633(7) 0.031(2) Uani 1 d .
H9A H 0.0744(4) -0.2235(4) -0.4135(7) 0.037 Uiso 1 calc R
C10 C 0.1294(4) -0.2808(4) -0.3491(7) 0.032(2) Uani 1 d .
C11 C 0.1306(4) -0.3241(4) -0.2738(8) 0.036(2) Uani 1 d .
H11A H 0.1653(4) -0.3444(4) -0.2636(8) 0.043 Uiso 1 calc R
C12 C 0.0821(4) -0.3390(4) -0.2115(8) 0.035(3) Uani 1 d .
C13 C -0.1459(4) -0.1227(4) -0.2725(8) 0.041(3) Uani 1 d .
C14 C -0.1051(5) -0.0832(5) -0.2028(9) 0.063(3) Uani 1 d .
H14A H -0.0777(5) -0.0630(5) -0.2467(9) 0.094 Uiso 1 calc R
H14B H -0.0844(5) -0.1072(5) -0.1537(9) 0.094 Uiso 1 calc R
H14C H -0.1284(5) -0.0552(5) -0.1654(9) 0.094 Uiso 1 calc R
C15 C -0.1899(5) -0.1553(5) -0.2062(9) 0.050(3) Uani 1 d .
H15A H -0.1697(5) -0.1820(5) -0.1608(9) 0.074 Uiso 1 calc R
H15B H -0.2160(5) -0.1766(5) -0.2509(9) 0.074 Uiso 1 calc R
H15C H -0.2118(5) -0.1280(5) -0.1648(9) 0.074 Uiso 1 calc R
C16 C -0.1789(5) -0.0809(5) -0.3432(9) 0.063(3) Uani 1 d .
H16A H -0.1516(5) -0.0597(5) -0.3860(9) 0.095 Uiso 1 calc R
H16B H -0.2009(5) -0.0539(5) -0.3012(9) 0.095 Uiso 1 calc R
H16C H -0.2051(5) -0.1026(5) -0.3873(9) 0.095 Uiso 1 calc R
C17 C -0.0885(5) -0.2093(5) -0.6201(7) 0.045(3) Uani 1 d .
H17A H -0.1196(5) -0.1834(5) -0.6400(7) 0.068 Uiso 1 calc R
H17B H -0.0986(5) -0.2486(5) -0.6392(7) 0.068 Uiso 1 calc R
H17C H -0.0533(5) -0.1981(5) -0.6555(7) 0.068 Uiso 1 calc R
C18 C 0.0890(4) -0.3898(4) -0.1327(8) 0.042(3) Uani 1 d .
C19 C 0.0414(4) -0.4351(4) -0.1556(10) 0.060(3) Uani 1 d .
H19A H 0.0037(4) -0.4166(4) -0.1528(10) 0.090 Uiso 1 calc R
H19B H 0.0431(4) -0.4657(4) -0.1042(10) 0.090 Uiso 1 calc R
H19C H 0.0474(4) -0.4514(4) -0.2241(10) 0.090 Uiso 1 calc R
C20 C 0.0807(5) -0.3673(5) -0.0203(8) 0.053(3) Uani 1 d .
H20A H 0.0432(5) -0.3487(5) -0.0144(8) 0.079 Uiso 1 calc R
H20B H 0.1108(5) -0.3395(5) -0.0041(8) 0.079 Uiso 1 calc R
H20C H 0.0828(5) -0.3995(5) 0.0278(8) 0.079 Uiso 1 calc R
C21 C 0.1477(5) -0.4179(5) -0.1367(9) 0.060(4) Uani 1 d .
H21A H 0.1773(5) -0.3892(5) -0.1222(9) 0.091 Uiso 1 calc R
H21B H 0.1540(5) -0.4341(5) -0.2051(9) 0.091 Uiso 1 calc R
H21C H 0.1497(5) -0.4484(5) -0.0853(9) 0.091 Uiso 1 calc R
C22 C 0.1827(4) -0.2656(4) -0.4125(8) 0.042(2) Uani 1 d .
H22A H 0.1733(4) -0.2348(4) -0.4605(8) 0.062 Uiso 1 calc R
H22B H 0.1953(4) -0.2994(4) -0.4509(8) 0.062 Uiso 1 calc R
H22C H 0.2134(4) -0.2531(4) -0.3664(8) 0.062 Uiso 1 calc R
O3 O -0.0805(3) -0.3468(3) 0.0320(5) 0.043(2) Uani 1 d .
C23 C -0.1056(6) -0.4042(6) 0.0073(10) 0.080(4) Uani 1 d .
H23A H -0.1479(6) -0.4018(6) 0.0049(10) 0.096 Uiso 1 calc R
H23B H -0.0917(6) -0.4176(6) -0.0604(10) 0.096 Uiso 1 calc R
C24 C -0.0875(8) -0.4440(6) 0.0884(12) 0.109(6) Uani 1 d .
H24A H -0.1181(8) -0.4721(6) 0.1034(12) 0.131 Uiso 1 calc R
H24B H -0.0525(8) -0.4649(6) 0.0676(12) 0.131 Uiso 1 calc R
C25 C -0.0766(10) -0.4090(6) 0.1752(12) 0.121(7) Uani 1 d .
H25A H -0.0435(10) -0.4245(6) 0.2137(12) 0.145 Uiso 1 calc R
H25B H -0.1103(10) -0.4096(6) 0.2213(12) 0.145 Uiso 1 calc R
C26 C -0.0642(5) -0.3487(6) 0.1440(7) 0.059(3) Uani 1 d .
H26A H -0.0232(5) -0.3395(6) 0.1534(7) 0.070 Uiso 1 calc R
H26B H -0.0874(5) -0.3213(6) 0.1844(7) 0.070 Uiso 1 calc R
O4 O -0.1322(3) -0.2263(4) 0.0308(6) 0.060(2) Uani 1 d .
C27 C -0.1248(6) -0.1692(6) 0.0758(12) 0.083(4) Uani 1 d .
H27A H -0.1110(6) -0.1413(6) 0.0242(12) 0.100 Uiso 1 calc R
H27B H -0.0979(6) -0.1700(6) 0.1345(12) 0.100 Uiso 1 calc R
C28 C -0.1867(8) -0.1551(7) 0.1111(12) 0.108(6) Uani 1 d .
H28A H -0.1862(8) -0.1275(7) 0.1688(12) 0.129 Uiso 1 calc R
H28B H -0.2091(8) -0.1385(7) 0.0539(12) 0.129 Uiso 1 calc R
C29 C -0.2127(6) -0.2121(7) 0.1453(10) 0.092(5) Uani 1 d .
H29A H -0.2007(6) -0.2221(7) 0.2160(10) 0.110 Uiso 1 calc R
H29B H -0.2551(6) -0.2111(7) 0.1420(10) 0.110 Uiso 1 calc R
C30 C -0.1886(5) -0.2529(6) 0.0687(10) 0.077(4) Uani 1 d .
H30A H -0.2155(5) -0.2582(6) 0.0107(10) 0.093 Uiso 1 calc R
H30B H -0.1813(5) -0.2906(6) 0.1009(10) 0.093 Uiso 1 calc R

loop_
_atom_type_symbol
_atom_type_description
_atom_type_scat_dispersion_real
_atom_type_scat_dispersion_imag
_atom_type_scat_source
C C 0.0033 0.0016 'International Tables Vol C Tables 4.2.6.8 and 6.1.1.4'
H H 0.0000 0.0000 'International Tables Vol C Tables 4.2.6.8 and 6.1.1.4'
O O 0.0106 0.0060 'International Tables Vol C Tables 4.2.6.8 and 6.1.1.4'
Cl Cl 0.1484 0.1585 'International Tables Vol C Tables 4.2.6.8 and 6.1.1.4'
Zr Zr -2.9673 0.5597 'International Tables Vol C Tables 4.2.6.8 and 6.1.1.4'

loop_
_geom_angle_atom_site_label_1
_geom_angle_atom_site_label_2
_geom_angle_atom_site_label_3
_geom_angle
O1 Zr1 O2 91.5(2)
O1 Zr1 O4 96.6(3)
O2 Zr1 O4 171.8(3)
O1 Zr1 O3 176.0(3)
O2 Zr1 O3 89.4(2)
O4 Zr1 O3 82.4(3)
O1 Zr1 Cl2 95.6(2)
O2 Zr1 Cl2 96.7(2)
O4 Zr1 Cl2 83.4(2)
O3 Zr1 Cl2 88.2(2)
O1 Zr1 Cl1 92.4(2)
O2 Zr1 Cl1 94.6(2)
O4 Zr1 Cl1 84.3(2)
O3 Zr1 Cl1 83.6(2)
Cl2 Zr1 Cl1 166.01(10)
C1 O1 Zr1 134.0(5)
C7 O2 Zr1 135.7(6)
O1 C1 C2 118.4(8)
O1 C1 C6 119.0(8)
C2 C1 C6 122.6(8)
C3 C2 C1 117.5(9)
C3 C2 C8 115.2(8)
C1 C2 C8 126.8(8)
C2 C3 C4 122.1(10)
C3 C4 C5 118.4(8)
C3 C4 C17 121.5(10)
C5 C4 C17 120.1(10)
C6 C5 C4 122.4(9)
C5 C6 C1 116.4(9)
C5 C6 C13 119.5(9)
C1 C6 C13 124.1(9)
O2 C7 C12 119.0(9)
O2 C7 C8 118.6(8)
C12 C7 C8 122.4(8)
C9 C8 C7 116.7(8)
C9 C8 C2 115.5(8)
C7 C8 C2 127.6(8)
C8 C9 C10 124.1(8)
C11 C10 C9 116.1(8)
C11 C10 C22 121.6(8)
C9 C10 C22 122.2(8)
C10 C11 C12 123.6(9)
C7 C12 C11 116.8(9)
C7 C12 C18 125.2(9)
C11 C12 C18 118.0(9)
C15 C13 C16 108.3(9)
C15 C13 C6 109.9(8)
C16 C13 C6 112.6(9)
C15 C13 C14 111.2(9)
C16 C13 C14 105.6(9)
C6 C13 C14 109.1(8)
C21 C18 C19 110.1(9)
C21 C18 C20 106.8(9)
C19 C18 C20 108.4(9)
C21 C18 C12 113.3(9)
C19 C18 C12 108.1(8)
C20 C18 C12 110.0(8)
C23 O3 C26 106.3(8)
C23 O3 Zr1 126.6(6)
C26 O3 Zr1 127.1(7)
C24 C23 O3 107.4(10)
C25 C24 C23 105.1(12)
C24 C25 C26 111.1(11)
C25 C26 O3 104.0(11)
C27 O4 C30 109.9(8)
C27 O4 Zr1 125.4(7)
C30 O4 Zr1 124.7(7)
O4 C27 C28 101.6(11)
C29 C28 C27 105.8(11)
C30 C29 C28 102.2(11)
C29 C30 O4 106.3(11)

loop_
_geom_bond_atom_site_label_1
_geom_bond_atom_site_label_2
_geom_bond_distance
Zr1 O1 1.927(6)
Zr1 O2 1.954(6)
Zr1 O4 2.270(7)
Zr1 O3 2.284(7)
Zr1 Cl2 2.433(3)
Zr1 Cl1 2.461(3)
O1 C1 1.376(10)
O2 C7 1.365(10)
C1 C2 1.383(12)
C1 C6 1.402(12)
C2 C3 1.368(12)
C2 C8 1.503(12)
C3 C4 1.380(13)
C4 C5 1.382(13)
C4 C17 1.528(13)
C5 C6 1.379(14)
C6 C13 1.533(13)
C7 C12 1.375(13)
C7 C8 1.405(12)
C8 C9 1.380(12)
C9 C10 1.382(12)
C10 C11 1.379(13)
C10 C22 1.503(12)
C11 C12 1.407(13)
C12 C18 1.544(13)
C13 C15 1.511(14)
C13 C16 1.516(14)
C13 C14 1.575(15)
C18 C21 1.489(14)
C18 C19 1.533(13)
C18 C20 1.536(13)
O3 C23 1.468(14)
O3 C26 1.477(11)
C23 C24 1.44(2)
C24 C25 1.39(2)
C25 C26 1.46(2)
O4 C27 1.437(13)
O4 C30 1.506(13)
C27 C28 1.52(2)
C28 C29 1.50(2)
C29 C30 1.46(2)
